data_2208311
loop_
_publ_author_name
'B\"uy\"ukg\"ung\"or, Orhan'
'Odaba\,so\(glu, Mustafa'

_publ_section_title
;
 1-(1-Hydroxy-2-naphthyl)ethanone
;
_journal_coeditor_code DN6306
_journal_issue 3
_journal_name_full 'Acta Crystallographica Section E'
_journal_page_first o953
_journal_page_last o954
_journal_paper_doi 10.1107/S160053680600417X
_journal_volume 62
_journal_year 2006
_chemical_formula_iupac 'C12 H10 O2'
_chemical_formula_moiety 'C12 H10 O2'
_chemical_formula_sum 'C12 H10 O2'
_chemical_formula_weight 186.20
_chemical_melting_point 372
_chemical_name_systematic
;
1-(1-Hydroxy-2-naphthyl)ethanone
;
_space_group_IT_number 14
_symmetry_cell_setting monoclinic
_symmetry_space_group_name_Hall '-P 2ybc'
_symmetry_space_group_name_H-M 'P 1 21/c 1'
_atom_sites_solution_hydrogens geom
_atom_sites_solution_primary direct
_atom_sites_solution_secondary difmap
_audit_creation_method SHELXL97
_cell_angle_alpha 90.00
_cell_angle_beta 111.502(10)
_cell_angle_gamma 90.00
_cell_formula_units_Z 4
_cell_length_a 7.6259(10)
_cell_length_b 7.0348(7)
_cell_length_c 18.755(3)
_cell_measurement_reflns_used 10250
_cell_measurement_temperature 296(2)
_cell_measurement_theta_max 27.12
_cell_measurement_theta_min 2.33
_cell_volume 936.1(2)
_computing_cell_refinement X-AREA
_computing_data_collection 'X-AREA (Stoe & Cie, 2002)'
_computing_data_reduction 'X-RED32 (Stoe & Cie, 2002)'
_computing_molecular_graphics 'ORTEP-3 for Windows (Farrugia, 1997)'
_computing_publication_material 'WinGX (Farrugia, 1999)'
_computing_structure_refinement 'SHELXL97 (Sheldrick, 1997)'
_computing_structure_solution 'SHELXS97 (Sheldrick, 1997)'
_diffrn_ambient_temperature 296(2)
_diffrn_detector_area_resol_mean 6.67
_diffrn_measured_fraction_theta_full 0.998
_diffrn_measured_fraction_theta_max 0.998
_diffrn_measurement_device_type 'Stoe IPDS-2'
_diffrn_measurement_method '\w scan rotation method'
_diffrn_radiation_monochromator graphite
_diffrn_radiation_source 'sealed X-ray tube, 12 x 0.4 mm long-fine focus'
_diffrn_radiation_type MoK\a
_diffrn_radiation_wavelength 0.71073
_diffrn_reflns_av_R_equivalents 0.0997
_diffrn_reflns_av_sigmaI/netI 0.0478
_diffrn_reflns_limit_h_max 9
_diffrn_reflns_limit_h_min -9
_diffrn_reflns_limit_k_max 8
_diffrn_reflns_limit_k_min -8
_diffrn_reflns_limit_l_max 22
_diffrn_reflns_limit_l_min -22
_diffrn_reflns_number 10250
_diffrn_reflns_theta_full 25.25
_diffrn_reflns_theta_max 25.25
_diffrn_reflns_theta_min 2.33
_diffrn_standards_decay_% 1
_diffrn_standards_number 0
_exptl_absorpt_coefficient_mu 0.089
_exptl_absorpt_correction_T_max 0.9459
_exptl_absorpt_correction_T_min 0.5477
_exptl_absorpt_correction_type integration
_exptl_absorpt_process_details '(X-RED32; Stoe & Cie, 2002)'
_exptl_crystal_colour 'pale yellow'
_exptl_crystal_density_diffrn 1.321
_exptl_crystal_density_method 'not measured'
_exptl_crystal_description 'prismatic stick'
_exptl_crystal_F_000 392
_exptl_crystal_size_max 0.72
_exptl_crystal_size_mid 0.34
_exptl_crystal_size_min 0.14
_refine_diff_density_max 0.108
_refine_diff_density_min -0.144
_refine_ls_extinction_method none
_refine_ls_goodness_of_fit_ref 0.993
_refine_ls_hydrogen_treatment constr
_refine_ls_matrix_type full
_refine_ls_number_parameters 129
_refine_ls_number_reflns 1692
_refine_ls_number_restraints 0
_refine_ls_restrained_S_all 0.993
_refine_ls_R_factor_all 0.0985
_refine_ls_R_factor_gt 0.0595
_refine_ls_shift/su_max 0.000
_refine_ls_shift/su_mean 0.000
_refine_ls_structure_factor_coef Fsqd
_refine_ls_weighting_details 'calc w = 1/[\s^2^(Fo^2^)+(0.0964P)^2^] where P=(Fo^2^+2Fc^2^)/3'
_refine_ls_weighting_scheme calc
_refine_ls_wR_factor_gt 0.1500
_refine_ls_wR_factor_ref 0.1715
_reflns_number_gt 1015
_reflns_number_total 1692
_reflns_threshold_expression I>2\s(I)
_cod_data_source_file dn6306.cif
_cod_data_source_block I
_cod_depositor_comments
;
 Marking atoms 'CG1' and 'CG2' as dummy atoms.

 Antanas Vaitkus,
 2017-02-20
;
_cod_original_sg_symbol_H-M 'P 21/c'
_cod_database_code 2208311
_cod_database_fobs_code 2208311

loop_
_symmetry_equiv_pos_as_xyz
'x, y, z'
'-x, y+1/2, -z+1/2'
'-x, -y, -z'
'x, -y-1/2, z-1/2'

loop_
_atom_site_label
_atom_site_fract_x
_atom_site_fract_y
_atom_site_fract_z
_atom_site_U_iso_or_equiv
_atom_site_adp_type
_atom_site_calc_flag
_atom_site_refinement_flags
_atom_site_occupancy
_atom_site_type_symbol
C1 1.0794(4) 0.2215(5) 0.66670(16) 0.1110(11) Uani d . 1 C
H1A 1.1682 0.1914 0.6430 0.166 Uiso calc R 1 H
H1B 0.9827 0.1262 0.6536 0.166 Uiso calc R 1 H
H1C 1.1430 0.2254 0.7213 0.166 Uiso calc R 1 H
C2 0.9926(4) 0.4108(5) 0.63892(14) 0.0862(8) Uani d . 1 C
C3 0.8637(3) 0.4367(3) 0.55939(12) 0.0698(6) Uani d . 1 C
C4 0.8234(3) 0.2867(3) 0.50551(13) 0.0738(7) Uani d . 1 C
H4 0.8807 0.1692 0.5209 0.089 Uiso calc R 1 H
C5 0.7040(3) 0.3096(3) 0.43245(13) 0.0742(7) Uani d . 1 C
H5 0.6818 0.2086 0.3982 0.089 Uiso calc R 1 H
C6 0.6120(3) 0.4859(3) 0.40719(12) 0.0656(6) Uani d . 1 C
C7 0.4825(3) 0.5147(4) 0.33177(13) 0.0818(8) Uani d . 1 C
H7 0.4567 0.4152 0.2968 0.098 Uiso calc R 1 H
C8 0.3950(4) 0.6839(5) 0.30924(15) 0.0916(8) Uani d . 1 C
H8 0.3091 0.6988 0.2594 0.110 Uiso calc R 1 H
C9 0.4328(4) 0.8346(5) 0.35991(19) 0.0940(9) Uani d . 1 C
H9 0.3725 0.9505 0.3439 0.113 Uiso calc R 1 H
C10 0.5580(4) 0.8144(4) 0.43324(16) 0.0826(7) Uani d . 1 C
H10 0.5835 0.9173 0.4667 0.099 Uiso calc R 1 H
C11 0.6491(3) 0.6394(3) 0.45884(12) 0.0667(6) Uani d . 1 C
C12 0.7788(3) 0.6115(3) 0.53556(13) 0.0701(6) Uani d . 1 C
O1 1.0298(3) 0.5474(4) 0.68427(10) 0.1133(8) Uani d . 1 O
O2 0.8105(3) 0.7617(3) 0.58252(10) 0.0964(6) Uani d . 1 O
H2 0.8881 0.7332 0.6247 0.145 Uiso calc R 1 H
CG1 0.7385 0.4616 0.4832 0.010 Uiso dum P . .
CG2 0.5216 0.6622 0.3834 0.010 Uiso dum P . .

loop_
_atom_site_aniso_label
_atom_site_aniso_U_11
_atom_site_aniso_U_22
_atom_site_aniso_U_33
_atom_site_aniso_U_12
_atom_site_aniso_U_13
_atom_site_aniso_U_23
C1 0.0816(18) 0.159(3) 0.0863(18) 0.0089(19) 0.0239(14) 0.042(2)
C2 0.0681(15) 0.129(2) 0.0652(15) -0.0139(15) 0.0291(13) 0.0039(16)
C3 0.0700(14) 0.0809(16) 0.0619(13) -0.0104(12) 0.0281(11) 0.0002(11)
C4 0.0790(15) 0.0688(14) 0.0749(15) -0.0012(11) 0.0298(13) 0.0032(11)
C5 0.0864(16) 0.0660(14) 0.0728(14) -0.0072(12) 0.0322(13) -0.0105(12)
C6 0.0676(14) 0.0705(14) 0.0621(13) -0.0062(11) 0.0279(11) -0.0006(10)
C7 0.0787(17) 0.0988(19) 0.0683(15) -0.0092(14) 0.0273(13) -0.0011(13)
C8 0.0753(17) 0.116(2) 0.0814(17) 0.0006(16) 0.0266(14) 0.0249(17)
C9 0.0812(17) 0.093(2) 0.114(2) 0.0124(14) 0.0430(17) 0.0283(17)
C10 0.0855(17) 0.0684(15) 0.1061(19) -0.0025(13) 0.0495(16) -0.0013(14)
C11 0.0695(14) 0.0662(14) 0.0734(14) -0.0078(11) 0.0368(12) -0.0027(11)
C12 0.0753(15) 0.0734(15) 0.0695(14) -0.0160(12) 0.0358(12) -0.0170(12)
O1 0.0957(14) 0.169(2) 0.0707(11) -0.0252(14) 0.0258(10) -0.0246(13)
O2 0.1047(14) 0.0965(13) 0.0905(12) -0.0169(10) 0.0388(10) -0.0369(10)

loop_
_atom_type_symbol
_atom_type_description
_atom_type_scat_dispersion_real
_atom_type_scat_dispersion_imag
_atom_type_scat_source
C C 0.0033 0.0016 'International Tables Vol C Tables 4.2.6.8 and 6.1.1.4'
H H 0.0000 0.0000 'International Tables Vol C Tables 4.2.6.8 and 6.1.1.4'
O O 0.0106 0.0060 'International Tables Vol C Tables 4.2.6.8 and 6.1.1.4'

loop_
_geom_angle_atom_site_label_1
_geom_angle_atom_site_label_2
_geom_angle_atom_site_label_3
_geom_angle
C2 C1 H1A 109.5
C2 C1 H1B 109.5
H1A C1 H1B 109.5
C2 C1 H1C 109.5
H1A C1 H1C 109.5
H1B C1 H1C 109.5
O1 C2 C3 119.9(3)
O1 C2 C1 119.3(2)
C3 C2 C1 120.8(3)
C12 C3 C4 118.6(2)
C12 C3 C2 119.9(2)
C4 C3 C2 121.5(2)
C5 C4 C3 121.7(2)
C5 C4 H4 119.1
C3 C4 H4 119.1
C4 C5 C6 120.7(2)
C4 C5 H5 119.6
C6 C5 H5 119.6
C11 C6 C7 118.0(2)
C11 C6 C5 119.4(2)
C7 C6 C5 122.6(2)
C8 C7 C6 121.5(3)
C8 C7 H7 119.3
C6 C7 H7 119.3
C7 C8 C9 120.3(3)
C7 C8 H8 119.8
C9 C8 H8 119.8
C10 C9 C8 120.4(3)
C10 C9 H9 119.8
C8 C9 H9 119.8
C9 C10 C11 120.7(3)
C9 C10 H10 119.7
C11 C10 H10 119.7
C10 C11 C6 119.1(2)
C10 C11 C12 122.4(2)
C6 C11 C12 118.5(2)
O2 C12 C3 122.5(2)
O2 C12 C11 116.4(2)
C3 C12 C11 121.1(2)
C12 O2 H2 109.5

loop_
_geom_bond_atom_site_label_1
_geom_bond_atom_site_label_2
_geom_bond_distance
C1 C2 1.493(4)
C1 H1A 0.9600
C1 H1B 0.9600
C1 H1C 0.9600
C2 O1 1.245(3)
C2 C3 1.466(3)
C3 C12 1.385(3)
C3 C4 1.415(3)
C4 C5 1.348(3)
C4 H4 0.9300
C5 C6 1.418(3)
C5 H5 0.9300
C6 C11 1.409(3)
C6 C7 1.412(3)
C7 C8 1.355(4)
C7 H7 0.9300
C8 C9 1.382(4)
C8 H8 0.9300
C9 C10 1.364(4)
C9 H9 0.9300
C10 C11 1.409(3)
C10 H10 0.9300
C11 C12 1.430(3)
C12 O2 1.340(3)
O2 H2 0.8200

loop_
_geom_hbond_atom_site_label_D
_geom_hbond_atom_site_label_H
_geom_hbond_atom_site_label_A
_geom_hbond_site_symmetry_A
_geom_hbond_distance_DH
_geom_hbond_distance_HA
_geom_hbond_distance_DA
_geom_hbond_angle_DHA
C1 H1A Cg2 3_766 0.96 2.79 3.593(3) 142
O2 H2 O1 . 0.82 1.80 2.524(3) 146
